data_7235325
loop_
_publ_author_name
'Chen, Jianyang'
'Liu, Bo'
'Chen, Yanhong'
'He, Qian'
'Yang, Chunhao'

_publ_section_title
;
 Copper(ii)-catalyzed cascade approach for the synthesis of
 pyrrolo[2,1-f][1,2,4]triazine-fused isoquinolines
;
_journal_issue 22
_journal_name_full 'RSC Advances'
_journal_page_first 11168
_journal_paper_doi 10.1039/c3ra47324d
_journal_volume 4
_journal_year 2014
_chemical_formula_sum 'C20 H15 N3 O'
_chemical_formula_weight 313.35
_chemical_name_common CYH-3a0
_space_group_IT_number 14
_space_group_name_Hall '-P 2yn'
_space_group_name_H-M_alt 'P 1 21/n 1'
_symmetry_cell_setting monoclinic
_symmetry_space_group_name_H-M 'P 1 21/n 1'
_atom_sites_solution_hydrogens geom
_atom_sites_solution_primary direct
_atom_sites_solution_secondary difmap
_audit_creation_method SHELXL-97
_cell_angle_alpha 90.00
_cell_angle_beta 97.403(5)
_cell_angle_gamma 90.00
_cell_formula_units_Z 4
_cell_length_a 9.1284(6)
_cell_length_b 8.5176(6)
_cell_length_c 20.2454(14)
_cell_measurement_reflns_used 6169
_cell_measurement_temperature 100(2)
_cell_measurement_theta_max 54.87
_cell_measurement_theta_min 4.50
_cell_volume 1561.00(19)
_computing_cell_refinement 'Bruker SAINT'
_computing_data_collection 'Bruker APEX2'
_computing_data_reduction 'Bruker SAINT'
_computing_molecular_graphics 'Bruker SHELXTL'
_computing_publication_material 'Bruker SHELXTL'
_computing_structure_refinement 'SHELXL-97 (Sheldrick, 2008)'
_computing_structure_solution 'SHELXS-97 (Sheldrick, 2008)'
_diffrn_ambient_temperature 100(2)
_diffrn_measured_fraction_theta_full 0.999
_diffrn_measured_fraction_theta_max 0.999
_diffrn_measurement_device_type 'Bruker APEX-II CCD'
_diffrn_radiation_monochromator graphite
_diffrn_radiation_source 'fine-focus sealed tube'
_diffrn_radiation_type MoK\a
_diffrn_radiation_wavelength 0.71073
_diffrn_reflns_av_R_equivalents 0.0864
_diffrn_reflns_av_sigmaI/netI 0.0768
_diffrn_reflns_limit_h_max 10
_diffrn_reflns_limit_h_min -10
_diffrn_reflns_limit_k_max 10
_diffrn_reflns_limit_k_min -9
_diffrn_reflns_limit_l_max 24
_diffrn_reflns_limit_l_min -24
_diffrn_reflns_number 10820
_diffrn_reflns_theta_full 24.99
_diffrn_reflns_theta_max 24.99
_diffrn_reflns_theta_min 2.03
_exptl_absorpt_coefficient_mu 0.085
_exptl_absorpt_correction_T_max 0.7456
_exptl_absorpt_correction_T_min 0.3283
_exptl_absorpt_correction_type multi-scan
_exptl_absorpt_process_details sadabs
_exptl_crystal_colour colorless
_exptl_crystal_density_diffrn 1.333
_exptl_crystal_density_method 'not measured'
_exptl_crystal_description block
_exptl_crystal_F_000 656
_exptl_crystal_size_max 0.30
_exptl_crystal_size_mid 0.25
_exptl_crystal_size_min 0.12
_refine_diff_density_max 0.508
_refine_diff_density_min -0.338
_refine_diff_density_rms 0.085
_refine_ls_abs_structure_details 'Flack H D (1983), Acta Cryst. A39, 876-881'
_refine_ls_extinction_coef 0.020(4)
_refine_ls_extinction_expression Fc^*^=kFc[1+0.001xFc^2^\l^3^/sin(2\q)]^-1/4^
_refine_ls_extinction_method SHELXL
_refine_ls_goodness_of_fit_ref 1.018
_refine_ls_hydrogen_treatment constr
_refine_ls_matrix_type full
_refine_ls_number_parameters 218
_refine_ls_number_reflns 2726
_refine_ls_number_restraints 6
_refine_ls_restrained_S_all 1.017
_refine_ls_R_factor_all 0.1119
_refine_ls_R_factor_gt 0.0693
_refine_ls_shift/su_max 0.000
_refine_ls_shift/su_mean 0.000
_refine_ls_structure_factor_coef Fsqd
_refine_ls_weighting_details 'calc w=1/[\s^2^(Fo^2^)+(0.1251P)^2^+0.0000P] where P=(Fo^2^+2Fc^2^)/3'
_refine_ls_weighting_scheme calc
_refine_ls_wR_factor_gt 0.1689
_refine_ls_wR_factor_ref 0.2043
_reflns_number_gt 1739
_reflns_number_total 2726
_reflns_threshold_expression >2sigma(I)
_cod_data_source_file c3ra47324d2.cif
_cod_data_source_block H:\Report\20120100\20120100.CIF
_cod_original_sg_symbol_H-M P21/n
_cod_database_code 7235325

loop_
_symmetry_equiv_pos_as_xyz
'x, y, z'
'-x+1/2, y+1/2, -z+1/2'
'-x, -y, -z'
'x-1/2, -y-1/2, z-1/2'

loop_
_atom_site_label
_atom_site_type_symbol
_atom_site_fract_x
_atom_site_fract_y
_atom_site_fract_z
_atom_site_U_iso_or_equiv
_atom_site_adp_type
_atom_site_occupancy
_atom_site_symmetry_multiplicity
_atom_site_calc_flag
_atom_site_refinement_flags
O1 O 0.1180(2) 0.5844(3) 0.06827(11) 0.0325(6) Uani 1 1 d .
N1 N 0.3834(3) 0.2104(3) 0.03982(12) 0.0268(7) Uani 1 1 d .
N2 N 0.1710(3) 0.3747(3) 0.00589(12) 0.0276(7) Uani 1 1 d .
H6 H 0.0807 0.3664 -0.0122 0.033 Uiso 1 1 calc R
N3 N 0.4407(3) 0.3397(3) 0.07749(12) 0.0275(7) Uani 1 1 d .
C1 C 0.0852(4) 0.0383(4) -0.16092(16) 0.0357(9) Uani 1 1 d .
H1 H 0.0507 0.0531 -0.2057 0.043 Uiso 1 1 calc R
C2 C 0.1580(4) 0.1581(4) -0.12429(16) 0.0328(8) Uani 1 1 d .
H8 H 0.1718 0.2539 -0.1446 0.039 Uiso 1 1 calc R
C3 C 0.2109(3) 0.1370(4) -0.05749(16) 0.0282(8) Uani 1 1 d .
C4 C 0.2839(3) 0.2701(4) -0.01720(15) 0.0275(8) Uani 1 1 d .
H7 H 0.3421 0.3311 -0.0456 0.033 Uiso 1 1 calc R
C5 C 0.3297(3) 0.0844(4) 0.07685(15) 0.0261(8) Uani 1 1 d .
C6 C 0.3877(3) 0.0690(4) 0.14870(16) 0.0261(8) Uani 1 1 d .
C7 C 0.4979(4) -0.0407(4) 0.16773(17) 0.0338(8) Uani 1 1 d .
H12 H 0.5396 -0.0968 0.1354 0.041 Uiso 1 1 calc R
C8 C 0.5460(4) -0.0669(4) 0.23485(18) 0.0404(9) Uani 1 1 d .
H11 H 0.6193 -0.1409 0.2473 0.048 Uiso 1 1 calc R
C9 C 0.4855(4) 0.0163(4) 0.28282(17) 0.0399(9) Uani 1 1 d .
H2 H 0.5161 -0.0035 0.3276 0.048 Uiso 1 1 calc R
C10 C 0.0639(4) -0.1045(4) -0.13046(17) 0.0365(9) Uani 1 1 d .
H15 H 0.0150 -0.1856 -0.1550 0.044 Uiso 1 1 calc R
C11 C 0.1152(3) -0.1265(4) -0.06357(17) 0.0325(8) Uani 1 1 d .
H14 H 0.1006 -0.2224 -0.0434 0.039 Uiso 1 1 calc R
C12 C 0.1885(3) -0.0055(4) -0.02633(16) 0.0268(8) Uani 1 1 d .
C13 C 0.2413(3) -0.0230(4) 0.04460(16) 0.0289(8) Uani 1 1 d .
H13 H 0.2128 -0.1101 0.0675 0.035 Uiso 1 1 calc R
C14 C 0.2050(3) 0.4818(4) 0.05401(15) 0.0272(8) Uani 1 1 d U
C15 C 0.3540(3) 0.4669(4) 0.08965(16) 0.0276(8) Uani 1 1 d .
C16 C 0.5755(3) 0.3499(4) 0.11448(16) 0.0306(8) Uani 1 1 d .
H5 H 0.6526 0.2782 0.1151 0.037 Uiso 1 1 calc R
C17 C 0.5765(3) 0.4852(4) 0.15046(16) 0.0310(8) Uani 1 1 d .
H4 H 0.6554 0.5219 0.1801 0.037 Uiso 1 1 calc R
C18 C 0.4395(4) 0.5600(4) 0.13561(16) 0.0318(8) Uani 1 1 d .
H3 H 0.4113 0.6544 0.1533 0.038 Uiso 1 1 calc R
C19 C 0.3800(4) 0.1285(5) 0.26478(17) 0.0375(9) Uani 1 1 d .
H10 H 0.3413 0.1863 0.2974 0.045 Uiso 1 1 calc R
C20 C 0.3307(4) 0.1562(4) 0.19774(17) 0.0344(9) Uani 1 1 d .
H9 H 0.2597 0.2329 0.1857 0.041 Uiso 1 1 calc R

loop_
_atom_site_aniso_label
_atom_site_aniso_U_11
_atom_site_aniso_U_22
_atom_site_aniso_U_33
_atom_site_aniso_U_23
_atom_site_aniso_U_13
_atom_site_aniso_U_12
O1 0.0376(13) 0.0416(14) 0.0140(12) -0.0041(10) -0.0136(10) 0.0071(11)
N1 0.0311(14) 0.0361(16) 0.0097(14) -0.0001(12) -0.0106(11) 0.0017(12)
N2 0.0302(14) 0.0385(16) 0.0103(14) -0.0029(12) -0.0118(11) 0.0064(12)
N3 0.0301(14) 0.0374(16) 0.0117(14) 0.0010(12) -0.0103(11) 0.0000(12)
C1 0.0417(19) 0.052(2) 0.0094(17) -0.0033(16) -0.0112(14) 0.0062(17)
C2 0.0368(18) 0.046(2) 0.0120(17) -0.0021(15) -0.0092(14) 0.0073(16)
C3 0.0321(17) 0.039(2) 0.0116(16) -0.0020(14) -0.0044(13) 0.0052(14)
C4 0.0317(16) 0.0417(19) 0.0059(15) 0.0007(14) -0.0099(13) 0.0041(15)
C5 0.0271(16) 0.0364(19) 0.0130(17) 0.0006(14) -0.0047(13) 0.0046(14)
C6 0.0298(17) 0.0338(18) 0.0121(16) 0.0014(14) -0.0075(13) -0.0014(14)
C7 0.0401(19) 0.043(2) 0.0149(17) -0.0022(15) -0.0114(14) 0.0025(16)
C8 0.049(2) 0.046(2) 0.0203(19) 0.0009(16) -0.0190(16) 0.0020(17)
C9 0.050(2) 0.053(2) 0.0119(18) 0.0029(17) -0.0134(15) -0.0085(19)
C10 0.0364(19) 0.047(2) 0.0218(19) -0.0126(17) -0.0113(15) 0.0035(17)
C11 0.0346(18) 0.041(2) 0.0193(18) -0.0066(16) -0.0063(14) 0.0030(15)
C12 0.0289(16) 0.0368(19) 0.0121(17) -0.0024(14) -0.0071(13) 0.0049(14)
C13 0.0324(17) 0.0383(19) 0.0127(17) 0.0029(14) -0.0088(13) 0.0019(15)
C14 0.0342(17) 0.0368(19) 0.0080(16) 0.0030(14) -0.0068(13) 0.0004(15)
C15 0.0316(17) 0.0360(19) 0.0121(16) 0.0019(14) -0.0089(13) 0.0014(14)
C16 0.0258(16) 0.047(2) 0.0162(17) 0.0054(16) -0.0090(13) 0.0002(15)
C17 0.0309(17) 0.043(2) 0.0144(17) 0.0040(15) -0.0141(13) -0.0060(15)
C18 0.0380(18) 0.040(2) 0.0140(17) 0.0008(14) -0.0099(14) -0.0022(15)
C19 0.042(2) 0.056(2) 0.0117(17) -0.0057(16) -0.0058(15) -0.0081(18)
C20 0.0350(18) 0.049(2) 0.0167(18) -0.0003(16) -0.0075(14) 0.0022(16)

loop_
_atom_type_symbol
_atom_type_description
_atom_type_scat_dispersion_real
_atom_type_scat_dispersion_imag
_atom_type_scat_source
C C 0.0033 0.0016 'International Tables Vol C Tables 4.2.6.8 and 6.1.1.4'
H H 0.0000 0.0000 'International Tables Vol C Tables 4.2.6.8 and 6.1.1.4'
N N 0.0061 0.0033 'International Tables Vol C Tables 4.2.6.8 and 6.1.1.4'
O O 0.0106 0.0060 'International Tables Vol C Tables 4.2.6.8 and 6.1.1.4'

loop_
_geom_angle_atom_site_label_1
_geom_angle_atom_site_label_2
_geom_angle_atom_site_label_3
_geom_angle
N3 N1 C5 115.7(2)
N3 N1 C4 107.8(2)
C5 N1 C4 117.0(2)
C14 N2 C4 122.1(2)
C14 N2 H6 118.9
C4 N2 H6 118.9
C16 N3 C15 110.5(3)
C16 N3 N1 126.8(3)
C15 N3 N1 122.0(2)
C2 C1 C10 119.6(3)
C2 C1 H1 120.2
C10 C1 H1 120.2
C1 C2 C3 120.7(3)
C1 C2 H8 119.6
C3 C2 H8 119.6
C2 C3 C12 120.0(3)
C2 C3 C4 120.4(3)
C12 C3 C4 119.5(3)
N1 C4 N2 110.2(2)
N1 C4 C3 110.6(3)
N2 C4 C3 110.3(2)
N1 C4 H7 108.5
N2 C4 H7 108.5
C3 C4 H7 108.5
C13 C5 N1 119.0(3)
C13 C5 C6 122.3(3)
N1 C5 C6 118.4(3)
C7 C6 C20 119.0(3)
C7 C6 C5 118.9(3)
C20 C6 C5 122.1(3)
C6 C7 C8 120.3(3)
C6 C7 H12 119.9
C8 C7 H12 119.9
C9 C8 C7 120.2(3)
C9 C8 H11 119.9
C7 C8 H11 119.9
C19 C9 C8 120.2(3)
C19 C9 H2 119.9
C8 C9 H2 119.9
C11 C10 C1 120.2(3)
C11 C10 H15 119.9
C1 C10 H15 119.9
C10 C11 C12 120.3(3)
C10 C11 H14 119.8
C12 C11 H14 119.8
C3 C12 C11 119.1(3)
C3 C12 C13 118.9(3)
C11 C12 C13 122.0(3)
C5 C13 C12 120.9(3)
C5 C13 H13 119.6
C12 C13 H13 119.6
O1 C14 N2 123.6(3)
O1 C14 C15 122.0(3)
N2 C14 C15 114.4(3)
N3 C15 C18 106.4(3)
N3 C15 C14 119.9(3)
C18 C15 C14 133.7(3)
N3 C16 C17 107.0(3)
N3 C16 H5 126.5
C17 C16 H5 126.5
C16 C17 C18 109.0(3)
C16 C17 H4 125.5
C18 C17 H4 125.5
C15 C18 C17 107.1(3)
C15 C18 H3 126.4
C17 C18 H3 126.4
C9 C19 C20 120.3(3)
C9 C19 H10 119.8
C20 C19 H10 119.8
C6 C20 C19 120.0(3)
C6 C20 H9 120.0
C19 C20 H9 120.0

loop_
_geom_bond_atom_site_label_1
_geom_bond_atom_site_label_2
_geom_bond_distance
O1 C14 1.240(4)
N1 N3 1.401(4)
N1 C5 1.432(4)
N1 C4 1.465(4)
N2 C14 1.341(4)
N2 C4 1.482(4)
N2 H6 0.8600
N3 C16 1.358(4)
N3 C15 1.382(4)
C1 C2 1.381(5)
C1 C10 1.388(5)
C1 H1 0.9300
C2 C3 1.388(4)
C2 H8 0.9300
C3 C12 1.395(5)
C3 C4 1.502(5)
C4 H7 0.9800
C5 C13 1.334(5)
C5 C6 1.488(4)
C6 C7 1.390(5)
C6 C20 1.393(5)
C7 C8 1.391(5)
C7 H12 0.9300
C8 C9 1.374(5)
C8 H11 0.9300
C9 C19 1.372(5)
C9 H2 0.9300
C10 C11 1.388(5)
C10 H15 0.9300
C11 C12 1.396(5)
C11 H14 0.9300
C12 C13 1.462(4)
C13 H13 0.9300
C14 C15 1.461(4)
C15 C18 1.384(4)
C16 C17 1.363(5)
C16 H5 0.9300
C17 C18 1.401(5)
C17 H4 0.9300
C18 H3 0.9300
C19 C20 1.394(5)
C19 H10 0.9300
C20 H9 0.9300

loop_
_geom_torsion_atom_site_label_1
_geom_torsion_atom_site_label_2
_geom_torsion_atom_site_label_3
_geom_torsion_atom_site_label_4
_geom_torsion
C5 N1 N3 C16 77.8(4)
C4 N1 N3 C16 -149.1(3)
C5 N1 N3 C15 -91.7(3)
C4 N1 N3 C15 41.4(4)
C10 C1 C2 C3 0.4(5)
C1 C2 C3 C12 -1.1(5)
C1 C2 C3 C4 -177.2(3)
N3 N1 C4 N2 -54.1(3)
C5 N1 C4 N2 78.3(3)
N3 N1 C4 C3 -176.4(2)
C5 N1 C4 C3 -44.0(4)
C14 N2 C4 N1 42.9(4)
C14 N2 C4 C3 165.3(3)
C2 C3 C4 N1 -155.9(3)
C12 C3 C4 N1 27.9(4)
C2 C3 C4 N2 81.9(4)
C12 C3 C4 N2 -94.3(3)
N3 N1 C5 C13 163.3(3)
C4 N1 C5 C13 34.5(4)
N3 N1 C5 C6 -23.1(4)
C4 N1 C5 C6 -151.9(3)
C13 C5 C6 C7 73.3(4)
N1 C5 C6 C7 -100.1(4)
C13 C5 C6 C20 -103.9(4)
N1 C5 C6 C20 82.7(4)
C20 C6 C7 C8 2.5(5)
C5 C6 C7 C8 -174.8(3)
C6 C7 C8 C9 -0.4(5)
C7 C8 C9 C19 -1.7(5)
C2 C1 C10 C11 0.1(5)
C1 C10 C11 C12 0.1(5)
C2 C3 C12 C11 1.2(5)
C4 C3 C12 C11 177.4(3)
C2 C3 C12 C13 -178.1(3)
C4 C3 C12 C13 -1.9(4)
C10 C11 C12 C3 -0.7(5)
C10 C11 C12 C13 178.6(3)
N1 C5 C13 C12 -5.5(5)
C6 C5 C13 C12 -178.9(3)
C3 C12 C13 C5 -10.7(5)
C11 C12 C13 C5 169.9(3)
C4 N2 C14 O1 170.1(3)
C4 N2 C14 C15 -10.8(4)
C16 N3 C15 C18 0.5(4)
N1 N3 C15 C18 171.5(3)
C16 N3 C15 C14 178.7(3)
N1 N3 C15 C14 -10.3(4)
O1 C14 C15 N3 172.2(3)
N2 C14 C15 N3 -6.9(4)
O1 C14 C15 C18 -10.2(6)
N2 C14 C15 C18 170.7(4)
C15 N3 C16 C17 -0.4(4)
N1 N3 C16 C17 -170.9(3)
N3 C16 C17 C18 0.2(4)
N3 C15 C18 C17 -0.4(4)
C14 C15 C18 C17 -178.2(3)
C16 C17 C18 C15 0.2(4)
C8 C9 C19 C20 1.7(5)
C7 C6 C20 C19 -2.5(5)
C5 C6 C20 C19 174.7(3)
C9 C19 C20 C6 0.4(5)
